data_4104390
loop_
_publ_author_name
'Halil Aktas'
'J. Chris Slootweg'
'Marius Schakel'
'Andreas W. Ehlers'
'Martin Lutz'
'Anthony L. Spek'
'Koop Lammertsma'

_publ_contact_author_address
; Bijvoet Center for Biomolecular Research
  Crystal and Structural Chemistry
  Utrecht University
  Padualaan 8
  3584 CH Utrecht
  The Netherlands
;
_publ_contact_author_email m.lutz@uu.nl
_publ_contact_author_fax '[+31] 30 2533940'
_publ_contact_author_name 'Martin Lutz'
_publ_contact_author_phone '[+31] 30 2533902'
_publ_section_title
;
 N-Heterocyclic Carbene-Functionalized Ruthenium Phosphinidenes: What a
 Difference a Twist Makes
;
_journal_name_full 'Journal of the American Chemical Society'
_journal_page_first 6666
_journal_page_last 6667
_journal_paper_doi 10.1021/ja901540h
_journal_volume 131
_journal_year 2009
_chemical_formula_moiety 'C35 H55 N2 P Ru'
_chemical_formula_sum 'C35 H55 N2 P Ru'
_chemical_formula_weight 635.85
_chemical_name_systematic
; 
 ? 
;
_space_group_IT_number 62
_symmetry_cell_setting orthorhombic
_symmetry_space_group_name_Hall '-P 2ac 2n'
_symmetry_space_group_name_H-M 'P n m a'
_atom_sites_solution_hydrogens geom
_atom_sites_solution_primary direct
_atom_sites_solution_secondary difmap
_audit_creation_method SHELXL-97
_cell_angle_alpha 90.00
_cell_angle_beta 90.00
_cell_angle_gamma 90.00
_cell_formula_units_Z 4
_cell_length_a 18.9145(7)
_cell_length_b 17.2265(5)
_cell_length_c 10.4262(4)
_cell_measurement_reflns_used 271
_cell_measurement_temperature 150(2)
_cell_measurement_theta_max 21.35
_cell_measurement_theta_min 3.74
_cell_volume 3397.2(2)
_computing_cell_refinement Dirax
_computing_data_collection 'Nonius COLLECT'
_computing_data_reduction 'EvalCCD, sadabs'
_computing_structure_refinement 'SHELXL-97 (Sheldrick, 1997)'
_computing_structure_solution 'SIR-97 (Altomare et al., 1997)'
_diffrn_ambient_temperature 150(2)
_diffrn_measured_fraction_theta_full 1.000
_diffrn_measured_fraction_theta_max 1.000
_diffrn_measurement_device_type 'Nonius KappaCCD'
_diffrn_radiation_monochromator graphite
_diffrn_radiation_source 'rotating anode'
_diffrn_radiation_type MoK\a
_diffrn_radiation_wavelength 0.71073
_diffrn_reflns_av_R_equivalents 0.0354
_diffrn_reflns_av_sigmaI/netI 0.0153
_diffrn_reflns_limit_h_max 24
_diffrn_reflns_limit_h_min -24
_diffrn_reflns_limit_k_max 22
_diffrn_reflns_limit_k_min -22
_diffrn_reflns_limit_l_max 13
_diffrn_reflns_limit_l_min -13
_diffrn_reflns_number 66347
_diffrn_reflns_theta_full 27.49
_diffrn_reflns_theta_max 27.49
_diffrn_reflns_theta_min 2.15
_exptl_absorpt_coefficient_mu 0.533
_exptl_absorpt_correction_T_max 0.87
_exptl_absorpt_correction_T_min 0.71
_exptl_absorpt_correction_type multi-scan
_exptl_crystal_colour black
_exptl_crystal_density_diffrn 1.243
_exptl_crystal_density_method 'not measured'
_exptl_crystal_description 'octahedral block'
_exptl_crystal_F_000 1352
_exptl_crystal_size_max 0.30
_exptl_crystal_size_mid 0.30
_exptl_crystal_size_min 0.27
_refine_diff_density_max 0.973
_refine_diff_density_min -0.342
_refine_diff_density_rms 0.063
_refine_ls_extinction_method none
_refine_ls_goodness_of_fit_ref 1.172
_refine_ls_hydrogen_treatment constr
_refine_ls_matrix_type full
_refine_ls_number_parameters 208
_refine_ls_number_reflns 4041
_refine_ls_number_restraints 6
_refine_ls_restrained_S_all 1.189
_refine_ls_R_factor_all 0.0408
_refine_ls_R_factor_gt 0.0335
_refine_ls_shift/su_max 0.004
_refine_ls_shift/su_mean 0.000
_refine_ls_structure_factor_coef Fsqd
_refine_ls_weighting_details 'calc w=1/[\s^2^(Fo^2^)+(0.0256P)^2^+4.4325P] where P=(Fo^2^+2Fc^2^)/3'
_refine_ls_weighting_scheme calc
_refine_ls_wR_factor_gt 0.0817
_refine_ls_wR_factor_ref 0.0848
_reflns_number_gt 3557
_reflns_number_total 4041
_reflns_threshold_expression I>2\s(I)
_cod_data_source_file ja901540h_si_002.cif
_cod_data_source_block s3432a
_cod_database_code 4104390

loop_
_symmetry_equiv_pos_as_xyz
'x, y, z'
'-x+1/2, -y, z+1/2'
'x+1/2, -y+1/2, -z+1/2'
'-x, y+1/2, -z'
'-x, -y, -z'
'x-1/2, y, -z-1/2'
'-x-1/2, y-1/2, z-1/2'
'x, -y-1/2, z'

loop_
_atom_site_label
_atom_site_type_symbol
_atom_site_fract_x
_atom_site_fract_y
_atom_site_fract_z
_atom_site_U_iso_or_equiv
_atom_site_adp_type
_atom_site_occupancy
_atom_site_symmetry_multiplicity
_atom_site_calc_flag
_atom_site_refinement_flags
Ru1 Ru 0.206717(13) 0.2500 0.14578(2) 0.02584(9) Uani 1 2 d S
P1 P 0.09605(4) 0.2500 0.07423(7) 0.02250(17) Uani 1 2 d S
N1 N 0.24727(10) 0.18736(13) -0.12465(18) 0.0316(4) Uani 1 1 d .
C1 C 0.03856(15) 0.2500 0.2208(3) 0.0202(6) Uani 1 2 d S
C2 C 0.02156(11) 0.17938(13) 0.2846(2) 0.0215(4) Uani 1 1 d .
C3 C 0.00939(11) 0.18138(13) 0.4173(2) 0.0222(4) Uani 1 1 d .
H3 H 0.0012 0.1338 0.4610 0.027 Uiso 1 1 calc R
C4 C 0.00878(15) 0.2500 0.4874(3) 0.0218(6) Uani 1 2 d S
C5 C 0.01431(12) 0.10016(13) 0.2148(2) 0.0267(5) Uani 1 1 d .
C6 C 0.08674(15) 0.06234(16) 0.1881(3) 0.0492(7) Uani 1 1 d .
H6A H 0.0796 0.0106 0.1513 0.074 Uiso 1 1 calc R
H6B H 0.1132 0.0578 0.2685 0.074 Uiso 1 1 calc R
H6C H 0.1134 0.0946 0.1275 0.074 Uiso 1 1 calc R
C7 C -0.02847(18) 0.04176(16) 0.2936(3) 0.0489(7) Uani 1 1 d .
H7A H -0.0377 -0.0046 0.2417 0.073 Uiso 1 1 calc R
H7B H -0.0735 0.0653 0.3192 0.073 Uiso 1 1 calc R
H7C H -0.0017 0.0272 0.3703 0.073 Uiso 1 1 calc R
C8 C -0.02542(14) 0.11054(15) 0.0874(2) 0.0366(6) Uani 1 1 d .
H8A H 0.0023 0.1437 0.0300 0.055 Uiso 1 1 calc R
H8B H -0.0714 0.1348 0.1038 0.055 Uiso 1 1 calc R
H8C H -0.0325 0.0597 0.0471 0.055 Uiso 1 1 calc R
C9 C 0.01017(16) 0.2500 0.6348(3) 0.0281(7) Uani 1 2 d SD
C10 C 0.0825(3) 0.2151(3) 0.6757(5) 0.0513(17) Uani 0.50 1 d PD
H10A H 0.1208 0.2486 0.6451 0.077 Uiso 1 2 calc SR
H10B H 0.0878 0.1632 0.6384 0.077 Uiso 0.50 1 calc PR
H10C H 0.0846 0.2114 0.7694 0.077 Uiso 0.50 1 calc PR
C11A C -0.0467(3) 0.1920(3) 0.6868(5) 0.0452(14) Uani 0.50 1 d PD
H11A H -0.0439 0.1899 0.7806 0.068 Uiso 0.50 1 calc PR
H11B H -0.0378 0.1402 0.6514 0.068 Uiso 0.50 1 calc PR
H11C H -0.0938 0.2095 0.6610 0.068 Uiso 0.50 1 calc PR
C11B C -0.0001(3) 0.3271(3) 0.6952(5) 0.0466(15) Uani 0.50 1 d PD
H11D H -0.0478 0.3460 0.6762 0.070 Uiso 0.50 1 calc PR
H11E H 0.0348 0.3636 0.6610 0.070 Uiso 0.50 1 calc PR
H11F H 0.0059 0.3225 0.7882 0.070 Uiso 0.50 1 calc PR
C12 C 0.20361(15) 0.2098(2) 0.3445(2) 0.0521(8) Uani 1 1 d .
H12 H 0.1640 0.1816 0.3827 0.050 Uiso 1 1 d .
C13 C 0.2578(2) 0.1697(2) 0.2807(3) 0.0607(9) Uani 1 1 d .
H13 H 0.2545 0.1096 0.2788 0.050 Uiso 1 1 d .
C14 C 0.31335(16) 0.2098(2) 0.2265(3) 0.0665(12) Uani 1 1 d .
H14 H 0.3531 0.1825 0.1774 0.050 Uiso 1 1 d .
C15 C 0.23439(16) 0.2500 -0.0484(3) 0.0274(7) Uani 1 2 d S
C16 C 0.26864(12) 0.21075(17) -0.2476(2) 0.0373(6) Uani 1 1 d .
C17 C 0.28824(17) 0.1572(2) -0.3547(3) 0.0560(9) Uani 1 1 d .
H17A H 0.3050 0.1875 -0.4281 0.084 Uiso 1 1 calc R
H17B H 0.2467 0.1268 -0.3801 0.084 Uiso 1 1 calc R
H17C H 0.3258 0.1220 -0.3260 0.084 Uiso 1 1 calc R
C18 C 0.23847(14) 0.10763(16) -0.0763(3) 0.0394(6) Uani 1 1 d .
H18 H 0.2215 0.1129 0.0141 0.047 Uiso 1 1 calc R
C19 C 0.30870(19) 0.0644(2) -0.0684(4) 0.0624(9) Uani 1 1 d .
H19A H 0.3257 0.0530 -0.1552 0.094 Uiso 1 1 calc R
H19B H 0.3020 0.0156 -0.0215 0.094 Uiso 1 1 calc R
H19C H 0.3435 0.0966 -0.0235 0.094 Uiso 1 1 calc R
C20 C 0.1812(2) 0.0631(2) -0.1471(4) 0.0673(10) Uani 1 1 d .
H20A H 0.1380 0.0945 -0.1507 0.101 Uiso 1 1 calc R
H20B H 0.1713 0.0144 -0.1018 0.101 Uiso 1 1 calc R
H20C H 0.1971 0.0515 -0.2344 0.101 Uiso 1 1 calc R

loop_
_atom_site_aniso_label
_atom_site_aniso_U_11
_atom_site_aniso_U_22
_atom_site_aniso_U_33
_atom_site_aniso_U_23
_atom_site_aniso_U_13
_atom_site_aniso_U_12
Ru1 0.01767(13) 0.04003(16) 0.01981(13) 0.000 -0.00175(10) 0.000
P1 0.0189(4) 0.0299(4) 0.0187(4) 0.000 -0.0015(3) 0.000
N1 0.0235(9) 0.0484(13) 0.0228(9) -0.0037(9) -0.0006(7) 0.0036(9)
C1 0.0158(13) 0.0265(15) 0.0182(13) 0.000 -0.0038(11) 0.000
C2 0.0177(9) 0.0240(11) 0.0227(10) -0.0023(9) -0.0045(8) 0.0010(8)
C3 0.0217(10) 0.0230(11) 0.0220(10) 0.0028(8) -0.0025(8) -0.0019(8)
C4 0.0166(13) 0.0276(16) 0.0211(14) 0.000 -0.0001(11) 0.000
C5 0.0313(12) 0.0211(11) 0.0278(11) -0.0033(9) -0.0039(9) -0.0012(9)
C6 0.0438(15) 0.0318(14) 0.072(2) -0.0171(14) -0.0098(15) 0.0098(12)
C7 0.076(2) 0.0302(14) 0.0406(15) -0.0028(12) 0.0013(14) -0.0202(14)
C8 0.0469(15) 0.0314(13) 0.0315(13) -0.0081(11) -0.0106(11) -0.0057(11)
C9 0.0242(15) 0.0414(19) 0.0188(14) 0.000 -0.0010(12) 0.000
C10 0.040(3) 0.087(5) 0.026(2) -0.004(3) -0.010(2) 0.023(3)
C11A 0.059(4) 0.051(4) 0.025(3) -0.001(3) 0.009(3) -0.009(3)
C11B 0.076(5) 0.043(3) 0.021(2) -0.007(2) -0.006(3) 0.003(3)
C12 0.0374(14) 0.093(2) 0.0258(12) 0.0174(14) -0.0132(11) -0.0207(15)
C13 0.084(3) 0.0525(19) 0.0453(17) 0.0026(15) -0.0313(18) 0.0160(18)
C14 0.0332(14) 0.130(3) 0.0359(15) -0.0112(17) -0.0119(12) 0.0377(17)
C15 0.0162(14) 0.0425(19) 0.0235(15) 0.000 -0.0011(12) 0.000
C16 0.0232(11) 0.0677(17) 0.0209(10) -0.0042(11) -0.0024(9) 0.0038(11)
C17 0.0525(18) 0.090(3) 0.0256(13) -0.0123(15) -0.0015(13) 0.0158(17)
C18 0.0422(14) 0.0419(15) 0.0343(13) -0.0082(12) 0.0027(11) 0.0043(12)
C19 0.066(2) 0.061(2) 0.060(2) 0.0008(18) 0.0090(17) 0.0286(18)
C20 0.076(2) 0.067(2) 0.059(2) -0.0168(19) -0.0054(19) -0.0202(19)

loop_
_atom_type_symbol
_atom_type_description
_atom_type_scat_dispersion_real
_atom_type_scat_dispersion_imag
_atom_type_scat_source
C C 0.0033 0.0016 'International Tables Vol C Tables 4.2.6.8 and 6.1.1.4'
H H 0.0000 0.0000 'International Tables Vol C Tables 4.2.6.8 and 6.1.1.4'
N N 0.0061 0.0033 'International Tables Vol C Tables 4.2.6.8 and 6.1.1.4'
P P 0.1023 0.0942 'International Tables Vol C Tables 4.2.6.8 and 6.1.1.4'
Ru Ru -1.2594 0.8363 'International Tables Vol C Tables 4.2.6.8 and 6.1.1.4'

loop_
_geom_angle_atom_site_label_1
_geom_angle_atom_site_label_2
_geom_angle_atom_site_label_3
_geom_angle
_geom_angle_site_symmetry_1
_geom_angle_site_symmetry_3
C15 Ru1 C12 157.63(11) . 8_565
C15 Ru1 C12 157.63(11) . .
C12 Ru1 C12 36.9(2) 8_565 .
C15 Ru1 C13 120.65(12) . .
C12 Ru1 C13 66.68(13) 8_565 .
C12 Ru1 C13 37.38(13) . .
C15 Ru1 C13 120.64(12) . 8_565
C12 Ru1 C13 37.39(13) 8_565 8_565
C12 Ru1 C13 66.69(13) . 8_565
C13 Ru1 C13 78.08(18) . 8_565
C15 Ru1 P1 84.88(9) . .
C12 Ru1 P1 107.03(7) 8_565 .
C12 Ru1 P1 107.04(7) . .
C13 Ru1 P1 128.99(11) . .
C13 Ru1 P1 128.99(11) 8_565 .
C15 Ru1 C14 97.76(11) . 8_565
C12 Ru1 C14 65.17(11) 8_565 8_565
C12 Ru1 C14 76.78(10) . 8_565
C13 Ru1 C14 64.42(14) . 8_565
C13 Ru1 C14 35.70(14) 8_565 8_565
P1 Ru1 C14 162.18(11) . 8_565
C15 Ru1 C14 97.76(11) . .
C12 Ru1 C14 76.78(10) 8_565 .
C12 Ru1 C14 65.17(11) . .
C13 Ru1 C14 35.70(14) . .
C13 Ru1 C14 64.42(14) 8_565 .
P1 Ru1 C14 162.18(11) . .
C14 Ru1 C14 35.1(2) 8_565 .
C1 P1 Ru1 105.81(9) . .
C15 N1 C16 110.9(2) . .
C15 N1 C18 121.26(19) . .
C16 N1 C18 127.8(2) . .
C2 C1 C2 117.4(3) . 8_565
C2 C1 P1 120.79(13) . .
C2 C1 P1 120.79(13) 8_565 .
C3 C2 C1 118.5(2) . .
C3 C2 C5 118.01(19) . .
C1 C2 C5 123.48(19) . .
C4 C3 C2 122.8(2) . .
C4 C3 H3 118.6 . .
C2 C3 H3 118.6 . .
C3 C4 C3 116.5(3) . 8_565
C3 C4 C9 121.73(14) . .
C3 C4 C9 121.73(14) 8_565 .
C7 C5 C8 106.4(2) . .
C7 C5 C6 106.8(2) . .
C8 C5 C6 109.1(2) . .
C7 C5 C2 111.88(19) . .
C8 C5 C2 110.26(18) . .
C6 C5 C2 112.18(19) . .
C5 C6 H6A 109.5 . .
C5 C6 H6B 109.5 . .
H6A C6 H6B 109.5 . .
C5 C6 H6C 109.5 . .
H6A C6 H6C 109.5 . .
H6B C6 H6C 109.5 . .
C5 C7 H7A 109.5 . .
C5 C7 H7B 109.5 . .
H7A C7 H7B 109.5 . .
C5 C7 H7C 109.5 . .
H7A C7 H7C 109.5 . .
H7B C7 H7C 109.5 . .
C5 C8 H8A 109.5 . .
C5 C8 H8B 109.5 . .
H8A C8 H8B 109.5 . .
C5 C8 H8C 109.5 . .
H8A C8 H8C 109.5 . .
H8B C8 H8C 109.5 . .
C11B C9 C11B 127.3(5) . 8_565
C11B C9 C4 115.0(2) . .
C11B C9 C4 115.0(2) 8_565 .
C11B C9 C10 69.7(3) . 8_565
C11B C9 C10 110.2(3) 8_565 8_565
C4 C9 C10 106.8(3) . 8_565
C11B C9 C10 110.2(3) . .
C11B C9 C10 69.7(3) 8_565 .
C4 C9 C10 106.8(3) . .
C10 C9 C10 45.5(5) 8_565 .
C11B C9 C11A 109.6(3) . .
C11B C9 C11A 36.0(3) 8_565 .
C4 C9 C11A 109.5(3) . .
C10 C9 C11A 139.2(4) 8_565 .
C10 C9 C11A 105.2(3) . .
C11B C9 C11A 36.0(3) . 8_565
C11B C9 C11A 109.6(3) 8_565 8_565
C4 C9 C11A 109.5(3) . 8_565
C10 C9 C11A 105.2(3) 8_565 8_565
C10 C9 C11A 139.2(4) . 8_565
C11A C9 C11A 79.4(5) . 8_565
C9 C10 H10A 109.5 . .
C9 C10 H10B 109.5 . .
H10A C10 H10B 109.5 . .
C9 C10 H10C 109.5 . .
H10A C10 H10C 109.5 . .
H10B C10 H10C 109.5 . .
C9 C11A H11A 109.5 . .
C9 C11A H11B 109.5 . .
H11A C11A H11B 109.5 . .
C9 C11A H11C 109.5 . .
H11A C11A H11C 109.5 . .
H11B C11A H11C 109.5 . .
C9 C11B H11D 109.5 . .
C9 C11B H11E 109.5 . .
H11D C11B H11E 109.5 . .
C9 C11B H11F 109.5 . .
H11D C11B H11F 109.5 . .
H11E C11B H11F 109.5 . .
C12 C12 C13 119.5(2) 8_565 .
C12 C12 Ru1 71.54(10) 8_565 .
C13 C12 Ru1 71.76(16) . .
C12 C12 H12 119.8 8_565 .
C13 C12 H12 120.5 . .
Ru1 C12 H12 124.4 . .
C14 C13 C12 120.2(3) . .
C14 C13 Ru1 75.95(19) . .
C12 C13 Ru1 70.86(17) . .
C14 C13 H13 122.6 . .
C12 C13 H13 117.2 . .
Ru1 C13 H13 126.2 . .
C13 C14 C14 120.1(2) . 8_565
C13 C14 Ru1 68.36(17) . .
C14 C14 Ru1 72.43(11) 8_565 .
C13 C14 H14 122.3 . .
C14 C14 H14 117.4 8_565 .
Ru1 C14 H14 127.0 . .
N1 C15 N1 104.8(3) . 8_565
N1 C15 Ru1 127.57(14) . .
N1 C15 Ru1 127.57(14) 8_565 .
C16 C16 N1 106.69(15) 8_565 .
C16 C16 C17 128.14(18) 8_565 .
N1 C16 C17 125.2(3) . .
C16 C17 H17A 109.5 . .
C16 C17 H17B 109.5 . .
H17A C17 H17B 109.5 . .
C16 C17 H17C 109.5 . .
H17A C17 H17C 109.5 . .
H17B C17 H17C 109.5 . .
N1 C18 C20 112.7(2) . .
N1 C18 C19 112.1(2) . .
C20 C18 C19 113.6(3) . .
N1 C18 H18 105.9 . .
C20 C18 H18 105.9 . .
C19 C18 H18 105.9 . .
C18 C19 H19A 109.5 . .
C18 C19 H19B 109.5 . .
H19A C19 H19B 109.5 . .
C18 C19 H19C 109.5 . .
H19A C19 H19C 109.5 . .
H19B C19 H19C 109.5 . .
C18 C20 H20A 109.5 . .
C18 C20 H20B 109.5 . .
H20A C20 H20B 109.5 . .
C18 C20 H20C 109.5 . .
H20A C20 H20C 109.5 . .
H20B C20 H20C 109.5 . .

loop_
_geom_bond_atom_site_label_1
_geom_bond_atom_site_label_2
_geom_bond_distance
_geom_bond_site_symmetry_2
Ru1 C15 2.091(3) .
Ru1 C12 2.185(3) 8_565
Ru1 C12 2.185(3) .
Ru1 C13 2.196(3) .
Ru1 C13 2.197(3) 8_565
Ru1 P1 2.2222(8) .
Ru1 C14 2.292(3) 8_565
Ru1 C14 2.292(3) .
P1 C1 1.876(3) .
N1 C15 1.362(3) .
N1 C16 1.404(3) .
N1 C18 1.472(3) .
C1 C2 1.424(3) .
C1 C2 1.424(3) 8_565
C2 C3 1.402(3) .
C2 C5 1.553(3) .
C3 C4 1.390(3) .
C3 H3 0.9500 .
C4 C3 1.390(3) 8_565
C4 C9 1.537(4) .
C5 C7 1.530(3) .
C5 C8 1.537(3) .
C5 C6 1.542(3) .
C6 H6A 0.9800 .
C6 H6B 0.9800 .
C6 H6C 0.9800 .
C7 H7A 0.9800 .
C7 H7B 0.9800 .
C7 H7C 0.9800 .
C8 H8A 0.9800 .
C8 H8B 0.9800 .
C8 H8C 0.9800 .
C9 C11B 1.482(5) .
C9 C11B 1.482(5) 8_565
C9 C10 1.555(5) 8_565
C9 C10 1.555(5) .
C9 C11A 1.565(5) .
C9 C11A 1.565(5) 8_565
C10 H10A 0.9800 .
C10 H10B 0.9800 .
C10 H10C 0.9800 .
C11A H11A 0.9800 .
C11A H11B 0.9800 .
C11A H11C 0.9800 .
C11B H11D 0.9800 .
C11B H11E 0.9800 .
C11B H11F 0.9800 .
C12 C12 1.383(7) 8_565
C12 C13 1.404(5) .
C12 H12 0.9782 .
C13 C14 1.379(5) .
C13 H13 1.0372 .
C14 C14 1.384(8) 8_565
C14 H14 1.0240 .
C15 N1 1.362(3) 8_565
C16 C16 1.352(6) 8_565
C16 C17 1.495(4) .
C17 H17A 0.9800 .
C17 H17B 0.9800 .
C17 H17C 0.9800 .
C18 C20 1.519(4) .
C18 C19 1.526(4) .
C18 H18 1.0000 .
C19 H19A 0.9800 .
C19 H19B 0.9800 .
C19 H19C 0.9800 .
C20 H20A 0.9800 .
C20 H20B 0.9800 .
C20 H20C 0.9800 .

loop_
_geom_torsion_atom_site_label_1
_geom_torsion_atom_site_label_2
_geom_torsion_atom_site_label_3
_geom_torsion_atom_site_label_4
_geom_torsion
_geom_torsion_site_symmetry_1
_geom_torsion_site_symmetry_4
C15 Ru1 P1 C1 180.0 . .
C12 Ru1 P1 C1 -19.34(10) 8_565 .
C12 Ru1 P1 C1 19.34(10) . .
C13 Ru1 P1 C1 54.13(12) . .
C13 Ru1 P1 C1 -54.13(12) 8_565 .
C14 Ru1 P1 C1 -80.5(3) 8_565 .
C14 Ru1 P1 C1 80.5(3) . .
Ru1 P1 C1 C2 -84.2(2) . .
Ru1 P1 C1 C2 84.2(2) . 8_565
C2 C1 C2 C3 -18.7(4) 8_565 .
P1 C1 C2 C3 150.09(18) . .
C2 C1 C2 C5 160.12(16) 8_565 .
P1 C1 C2 C5 -31.1(3) . .
C1 C2 C3 C4 4.2(3) . .
C5 C2 C3 C4 -174.6(2) . .
C2 C3 C4 C3 10.2(4) . 8_565
C2 C3 C4 C9 -167.6(2) . .
C3 C2 C5 C7 18.9(3) . .
C1 C2 C5 C7 -159.9(2) . .
C3 C2 C5 C8 137.1(2) . .
C1 C2 C5 C8 -41.7(3) . .
C3 C2 C5 C6 -101.1(3) . .
C1 C2 C5 C6 80.1(3) . .
C3 C4 C9 C11B -172.4(3) . .
C3 C4 C9 C11B 10.0(5) 8_565 .
C3 C4 C9 C11B -10.0(5) . 8_565
C3 C4 C9 C11B 172.4(3) 8_565 8_565
C3 C4 C9 C10 112.7(3) . 8_565
C3 C4 C9 C10 -65.0(4) 8_565 8_565
C3 C4 C9 C10 65.0(4) . .
C3 C4 C9 C10 -112.7(3) 8_565 .
C3 C4 C9 C11A -48.5(4) . .
C3 C4 C9 C11A 133.8(3) 8_565 .
C3 C4 C9 C11A -133.8(3) . 8_565
C3 C4 C9 C11A 48.5(4) 8_565 8_565
C15 Ru1 C12 C12 144.2(3) . 8_565
C13 Ru1 C12 C12 131.06(19) . 8_565
C13 Ru1 C12 C12 29.91(13) 8_565 8_565
P1 Ru1 C12 C12 -95.87(4) . 8_565
C14 Ru1 C12 C12 66.09(12) 8_565 8_565
C14 Ru1 C12 C12 101.32(12) . 8_565
C15 Ru1 C12 C13 13.1(4) . .
C12 Ru1 C12 C13 -131.06(19) 8_565 .
C13 Ru1 C12 C13 -101.2(3) 8_565 .
P1 Ru1 C12 C13 133.07(18) . .
C14 Ru1 C12 C13 -65.0(2) 8_565 .
C14 Ru1 C12 C13 -29.7(2) . .
C12 C12 C13 C14 4.7(3) 8_565 .
Ru1 C12 C13 C14 60.0(2) . .
C12 C12 C13 Ru1 -55.27(12) 8_565 .
C15 Ru1 C13 C14 56.3(2) . .
C12 Ru1 C13 C14 -100.0(2) 8_565 .
C12 Ru1 C13 C14 -129.5(3) . .
C13 Ru1 C13 C14 -62.5(2) 8_565 .
P1 Ru1 C13 C14 166.51(16) . .
C14 Ru1 C13 C14 -27.5(2) 8_565 .
C15 Ru1 C13 C12 -174.24(16) . .
C12 Ru1 C13 C12 29.5(2) 8_565 .
C13 Ru1 C13 C12 67.1(2) 8_565 .
P1 Ru1 C13 C12 -64.0(2) . .
C14 Ru1 C13 C12 102.1(2) 8_565 .
C14 Ru1 C13 C12 129.5(3) . .
C12 C13 C14 C14 -4.8(3) . 8_565
Ru1 C13 C14 C14 52.74(13) . 8_565
C12 C13 C14 Ru1 -57.5(2) . .
C15 Ru1 C14 C13 -133.78(19) . .
C12 Ru1 C14 C13 68.3(2) 8_565 .
C12 Ru1 C14 C13 31.1(2) . .
C13 Ru1 C14 C13 105.9(3) 8_565 .
P1 Ru1 C14 C13 -36.3(4) . .
C14 Ru1 C14 C13 133.75(19) 8_565 .
C15 Ru1 C14 C14 92.47(4) . 8_565
C12 Ru1 C14 C14 -65.45(11) 8_565 8_565
C12 Ru1 C14 C14 -102.67(12) . 8_565
C13 Ru1 C14 C14 -133.75(19) . 8_565
C13 Ru1 C14 C14 -27.86(12) 8_565 8_565
P1 Ru1 C14 C14 -170.1(3) . 8_565
C16 N1 C15 N1 0.5(3) . 8_565
C18 N1 C15 N1 -179.48(16) . 8_565
C16 N1 C15 Ru1 -176.32(19) . .
C18 N1 C15 Ru1 3.7(4) . .
C12 Ru1 C15 N1 144.3(2) 8_565 .
C12 Ru1 C15 N1 31.8(4) . .
C13 Ru1 C15 N1 41.0(3) . .
C13 Ru1 C15 N1 135.1(2) 8_565 .
P1 Ru1 C15 N1 -92.0(2) . .
C14 Ru1 C15 N1 105.8(3) 8_565 .
C14 Ru1 C15 N1 70.3(3) . .
C12 Ru1 C15 N1 -31.8(4) 8_565 8_565
C12 Ru1 C15 N1 -144.3(2) . 8_565
C13 Ru1 C15 N1 -135.1(2) . 8_565
C13 Ru1 C15 N1 -41.0(3) 8_565 8_565
P1 Ru1 C15 N1 92.0(2) . 8_565
C14 Ru1 C15 N1 -70.3(3) 8_565 8_565
C14 Ru1 C15 N1 -105.8(3) . 8_565
C15 N1 C16 C16 -0.3(2) . 8_565
C18 N1 C16 C16 179.6(2) . 8_565
C15 N1 C16 C17 178.9(3) . .
C18 N1 C16 C17 -1.2(4) . .
C15 N1 C18 C20 116.8(3) . .
C16 N1 C18 C20 -63.1(3) . .
C15 N1 C18 C19 -113.5(3) . .
C16 N1 C18 C19 66.5(3) . .
